data_7104700
loop_
_publ_author_name
'Kennedy, Stuart'
'Dalgarno, Scott J'

_publ_section_title
;
 Modulation of nanotube packing through the controlled self-assembly of
 tris-p-carboxylatocalix[4]arenes.
;
_journal_issue 35
_journal_name_full 'Chemical communications (Cambridge, England)'
_journal_page_first 5275
_journal_page_last 5277
_journal_paper_doi 10.1039/b909456c
_journal_volume 34
_journal_year 2009
_chemical_formula_moiety 'C35 H32 O10, 0.5(C11 H11 N), 0.5(C6 H6), 1.5(C5 H5 N)'
_chemical_formula_sum 'C51 H48 N2 O10'
_chemical_formula_weight 848.91
_chemical_name_common 'DiOEt C4 Tri Acid Py'
_chemical_name_systematic
;
?
;
_space_group_IT_number 2
_symmetry_cell_setting triclinic
_symmetry_space_group_name_Hall '-P 1'
_symmetry_space_group_name_H-M 'P -1'
_atom_sites_solution_hydrogens geom
_atom_sites_solution_primary direct
_atom_sites_solution_secondary difmap
_audit_creation_method SHELXL-97
_cell_angle_alpha 90.829(12)
_cell_angle_beta 95.031(10)
_cell_angle_gamma 99.029(10)
_cell_formula_units_Z 2
_cell_length_a 11.517(4)
_cell_length_b 12.125(4)
_cell_length_c 15.363(5)
_cell_measurement_reflns_used 116
_cell_measurement_temperature 100(2)
_cell_measurement_theta_max 18.39
_cell_measurement_theta_min 2.59
_cell_volume 2109.7(11)
_computing_cell_refinement 'SAINT (Bruker, 1998)'
_computing_data_collection 'Apex II'
_computing_data_reduction 'SAINT (Bruker, 1998)'
_computing_molecular_graphics 'XSeed (Barbour, 2001)'
_computing_publication_material 'local program'
_computing_structure_refinement 'SHELXL-97 (Sheldrick, 1997)'
_computing_structure_solution 'SHELXS-97 (Sheldrick, 1990)'
_diffrn_ambient_temperature 100(2)
_diffrn_measured_fraction_theta_full 0.980
_diffrn_measured_fraction_theta_max 0.980
_diffrn_measurement_device_type 'Bruker Nonius X8 Apex 2'
_diffrn_measurement_method '\f & \w scans'
_diffrn_radiation_monochromator graphite
_diffrn_radiation_source 'fine-focus sealed tube'
_diffrn_radiation_type MoK\a
_diffrn_radiation_wavelength 0.71073
_diffrn_reflns_av_R_equivalents 0.0903
_diffrn_reflns_av_sigmaI/netI 0.0876
_diffrn_reflns_limit_h_max 11
_diffrn_reflns_limit_h_min -11
_diffrn_reflns_limit_k_max 11
_diffrn_reflns_limit_k_min -11
_diffrn_reflns_limit_l_max 15
_diffrn_reflns_limit_l_min -15
_diffrn_reflns_number 15713
_diffrn_reflns_theta_full 20.69
_diffrn_reflns_theta_max 20.69
_diffrn_reflns_theta_min 1.80
_exptl_absorpt_coefficient_mu 0.093
_exptl_absorpt_correction_T_max 0.9816
_exptl_absorpt_correction_T_min 0.9638
_exptl_absorpt_correction_type multi-scan
_exptl_absorpt_process_details Bruker-SADABS
_exptl_crystal_colour Colourless
_exptl_crystal_density_diffrn 1.336
_exptl_crystal_density_method 'not measured'
_exptl_crystal_description Block
_exptl_crystal_F_000 896
_exptl_crystal_size_max 0.40
_exptl_crystal_size_mid 0.20
_exptl_crystal_size_min 0.20
_refine_diff_density_max 0.448
_refine_diff_density_min -0.523
_refine_diff_density_rms 0.068
_refine_ls_extinction_method none
_refine_ls_goodness_of_fit_ref 1.034
_refine_ls_hydrogen_treatment constr
_refine_ls_matrix_type full
_refine_ls_number_parameters 638
_refine_ls_number_reflns 4253
_refine_ls_number_restraints 253
_refine_ls_restrained_S_all 1.033
_refine_ls_R_factor_all 0.1287
_refine_ls_R_factor_gt 0.0727
_refine_ls_shift/su_max 0.000
_refine_ls_shift/su_mean 0.000
_refine_ls_structure_factor_coef Fsqd
_refine_ls_weighting_details 'calc w=1/[\s^2^(Fo^2^)+(0.1200P)^2^+3.7101P] where P=(Fo^2^+2Fc^2^)/3'
_refine_ls_weighting_scheme calc
_refine_ls_wR_factor_gt 0.1860
_refine_ls_wR_factor_ref 0.2306
_reflns_number_gt 2580
_reflns_number_total 4253
_reflns_threshold_expression >2sigma(I)
_cod_data_source_file b909456c.txt
_cod_data_source_block 9Py
_cod_original_sg_symbol_H-M P-1
_cod_database_code 7104700

loop_
_symmetry_equiv_pos_as_xyz
'x, y, z'
'-x, -y, -z'

loop_
_atom_site_label
_atom_site_type_symbol
_atom_site_fract_x
_atom_site_fract_y
_atom_site_fract_z
_atom_site_U_iso_or_equiv
_atom_site_adp_type
_atom_site_occupancy
_atom_site_symmetry_multiplicity
_atom_site_calc_flag
_atom_site_refinement_flags
_atom_site_disorder_assembly
_atom_site_disorder_group
O1 O 0.6874(5) 1.0309(6) 0.2716(4) 0.0797(18) Uiso 1 1 d . . .
N1 N 1.0150(5) 0.6820(4) 0.5239(4) 0.0327(14) Uani 1 1 d . . .
C1 C 0.6605(6) 1.0069(6) 0.5442(5) 0.0353(18) Uani 1 1 d . . .
O2 O 0.5824(9) 0.8657(9) 0.2489(7) 0.159(4) Uiso 1 1 d . . .
H2S H 0.6301 0.8496 0.2143 0.191 Uiso 1 1 calc R . .
C2 C 0.6739(6) 1.0175(6) 0.4556(5) 0.0387(19) Uani 1 1 d . . .
H2 H 0.7163 1.0846 0.4357 0.046 Uiso 1 1 calc R . .
O3 O 0.5840(4) 0.9055(3) 0.6588(3) 0.0325(11) Uani 1 1 d . . .
H3 H 0.5449 0.8437 0.6700 0.039 Uiso 1 1 calc R . .
C3 C 0.6262(6) 0.9317(7) 0.3950(4) 0.0358(18) Uani 1 1 d . . .
O4 O 0.7754(4) 0.4649(4) 0.4550(3) 0.0377(12) Uani 1 1 d . . .
C4 C 0.5655(6) 0.8349(6) 0.4248(4) 0.0312(17) Uani 1 1 d . . .
H4 H 0.5344 0.7757 0.3842 0.037 Uiso 1 1 calc R . .
O5 O 0.8608(4) 0.4119(4) 0.5805(3) 0.0414(13) Uani 1 1 d . . .
H5S H 0.8981 0.3792 0.5462 0.050 Uiso 1 1 calc R . .
C5 C 0.5482(5) 0.8212(5) 0.5120(5) 0.0309(17) Uani 1 1 d . . .
O6 O 0.5027(4) 0.7002(3) 0.7297(3) 0.0316(11) Uani 1 1 d . . .
C6 C 0.5968(5) 0.9091(5) 0.5719(5) 0.0301(17) Uani 1 1 d . . .
O7 O 1.1053(9) 0.5406(10) 0.9451(7) 0.150(3) Uani 1 1 d U . .
C7 C 0.6354(7) 0.9456(7) 0.3035(6) 0.057(2) Uani 1 1 d . . .
O8 O 1.1999(6) 0.6874(6) 0.9821(4) 0.080(2) Uani 1 1 d U . .
H8S H 1.2452 0.6421 0.9979 0.096 Uiso 1 1 calc R . .
C8 C 0.4805(6) 0.7140(5) 0.5432(4) 0.0340(17) Uani 1 1 d . . .
H8A H 0.4374 0.6700 0.4922 0.041 Uiso 1 1 calc R . .
H8B H 0.4217 0.7321 0.5822 0.041 Uiso 1 1 calc R . .
O9 O 0.7144(4) 0.8304(4) 0.8311(3) 0.0365(12) Uani 1 1 d . . .
H9 H 0.7308 0.9004 0.8335 0.044 Uiso 1 1 calc R . .
C9 C 0.5625(5) 0.6442(5) 0.5920(4) 0.0273(16) Uani 1 1 d . . .
O10 O 0.7350(4) 1.0560(4) 0.7947(3) 0.0447(13) Uani 1 1 d . . .
C10 C 0.6317(5) 0.5838(5) 0.5460(4) 0.0286(17) Uani 1 1 d . . .
H10 H 0.6229 0.5818 0.4839 0.034 Uiso 1 1 calc R . .
C11 C 0.7137(5) 0.5261(5) 0.5896(5) 0.0284(17) Uani 1 1 d . . .
C12 C 0.7276(6) 0.5308(5) 0.6799(5) 0.0321(17) Uani 1 1 d . . .
H12 H 0.7844 0.4920 0.7093 0.039 Uiso 1 1 calc R . .
C13 C 0.6607(6) 0.5909(5) 0.7296(4) 0.0302(17) Uani 1 1 d . . .
C14 C 0.5742(5) 0.6430(5) 0.6821(4) 0.0285(17) Uani 1 1 d . . .
C15 C 0.7856(6) 0.4644(5) 0.5351(5) 0.0329(17) Uani 1 1 d . . .
C16 C 0.6811(6) 0.5983(5) 0.8275(4) 0.0319(17) Uani 1 1 d . . .
H16A H 0.6793 0.5220 0.8501 0.038 Uiso 1 1 calc R . .
H16B H 0.6160 0.6303 0.8511 0.038 Uiso 1 1 calc R . .
C17 C 0.7972(6) 0.6690(6) 0.8602(4) 0.0306(17) Uani 1 1 d . . .
C18 C 0.8953(6) 0.6201(6) 0.8897(4) 0.0380(19) Uani 1 1 d . . .
H18 H 0.8881 0.5410 0.8903 0.046 Uiso 1 1 calc R . .
C19 C 1.0039(6) 0.6852(6) 0.9182(4) 0.0316(17) Uani 1 1 d . . .
C20 C 1.0152(6) 0.7993(6) 0.9160(4) 0.0375(18) Uani 1 1 d . . .
H20 H 1.0894 0.8431 0.9345 0.045 Uiso 1 1 calc R . .
C21 C 0.9208(6) 0.8528(5) 0.8875(4) 0.0346(18) Uani 1 1 d . . .
C22 C 0.8120(6) 0.7855(6) 0.8601(4) 0.0327(17) Uani 1 1 d . . .
C23 C 1.1035(9) 0.6353(8) 0.9518(6) 0.058(2) Uani 1 1 d U . .
C24 C 0.9356(6) 0.9796(6) 0.8838(5) 0.0416(19) Uani 1 1 d . . .
H24A H 0.8705 1.0062 0.9118 0.050 Uiso 1 1 calc R . .
H24B H 1.0108 1.0124 0.9172 0.050 Uiso 1 1 calc R . .
C25 C 0.9357(6) 1.0196(5) 0.7905(5) 0.0362(18) Uani 1 1 d . . .
C26 C 1.0323(6) 1.0169(5) 0.7443(5) 0.0388(19) Uani 1 1 d . . .
H26 H 1.1020 0.9966 0.7730 0.047 Uiso 1 1 calc R . .
C27 C 1.0301(6) 1.0431(6) 0.6573(5) 0.0412(19) Uani 1 1 d . . .
H27 H 1.0983 1.0426 0.6268 0.049 Uiso 1 1 calc R . .
C28 C 0.9266(6) 1.0704(5) 0.6143(5) 0.0390(19) Uani 1 1 d . . .
H28 H 0.9240 1.0858 0.5538 0.047 Uiso 1 1 calc R . .
C29 C 0.8272(6) 1.0754(5) 0.6593(5) 0.0357(18) Uani 1 1 d . . .
C30 C 0.8335(6) 1.0531(5) 0.7477(5) 0.0382(19) Uani 1 1 d . . .
C31 C 0.7138(6) 1.1001(6) 0.6103(5) 0.047(2) Uani 1 1 d . . .
H31A H 0.7307 1.1712 0.5795 0.056 Uiso 1 1 calc R . .
H31B H 0.6558 1.1092 0.6527 0.056 Uiso 1 1 calc R . .
C32 C 0.3901(6) 0.6300(6) 0.7411(5) 0.0425(19) Uani 1 1 d . . .
H32A H 0.4033 0.5665 0.7785 0.051 Uiso 1 1 calc R . .
H32B H 0.3518 0.5997 0.6837 0.051 Uiso 1 1 calc R . .
C33 C 0.3127(6) 0.6986(6) 0.7827(5) 0.051(2) Uani 1 1 d . . .
H33A H 0.3491 0.7249 0.8409 0.077 Uiso 1 1 calc R . .
H33B H 0.2355 0.6532 0.7881 0.077 Uiso 1 1 calc R . .
H33C H 0.3025 0.7629 0.7465 0.077 Uiso 1 1 calc R . .
C34 C 0.7409(7) 1.1549(6) 0.8513(5) 0.057(2) Uani 1 1 d . . .
H34A H 0.8207 1.1725 0.8826 0.068 Uiso 1 1 calc R . .
H34B H 0.6833 1.1390 0.8954 0.068 Uiso 1 1 calc R . .
C35 C 0.7152(8) 1.2532(6) 0.8011(6) 0.071(3) Uani 1 1 d . . .
H35A H 0.7651 1.2634 0.7524 0.106 Uiso 1 1 calc R . .
H35B H 0.7315 1.3201 0.8395 0.106 Uiso 1 1 calc R . .
H35C H 0.6319 1.2411 0.7781 0.106 Uiso 1 1 calc R . .
C36 C 0.9258(6) 0.7327(5) 0.4934(5) 0.0333(18) Uani 1 1 d . . .
H36 H 0.9070 0.7321 0.4319 0.040 Uiso 1 1 calc R . .
C37 C 0.8597(6) 0.7854(5) 0.5452(5) 0.0347(18) Uani 1 1 d . . .
H37 H 0.7977 0.8213 0.5199 0.042 Uiso 1 1 calc R . .
C38 C 0.8838(6) 0.7858(5) 0.6334(5) 0.0317(17) Uani 1 1 d . . .
H38 H 0.8381 0.8211 0.6705 0.038 Uiso 1 1 calc R . .
C39 C 0.9762(6) 0.7339(5) 0.6688(5) 0.0358(18) Uani 1 1 d . . .
H39 H 0.9960 0.7339 0.7301 0.043 Uiso 1 1 calc R . .
C40 C 1.0380(6) 0.6823(6) 0.6112(5) 0.0372(18) Uani 1 1 d . . .
H40 H 1.1000 0.6451 0.6346 0.045 Uiso 1 1 calc R . .
C56 C 0.1786(15) 0.3720(16) 0.7243(14) 0.052(4) Uani 0.50 1 d PDU A 2
H56 H 0.1910 0.4132 0.6728 0.063 Uiso 0.50 1 calc PR A 2
C61 C 0.2617(17) 0.3112(16) 0.7600(15) 0.061(4) Uani 0.50 1 d PDU A 2
H61 H 0.3324 0.3108 0.7325 0.073 Uiso 0.50 1 calc PR A 2
C54 C 0.1942(14) 0.2651(17) 0.8247(14) 0.056(3) Uani 0.50 1 d PDU B 1
H54 H 0.2422 0.2123 0.8452 0.067 Uiso 0.50 1 calc PR B 1
C53 C 0.1018(13) 0.2835(13) 0.8682(13) 0.046(3) Uani 0.50 1 d PDU B 1
H53 H 0.0859 0.2429 0.9194 0.055 Uiso 0.50 1 calc PR B 1
C52 C 0.0310(14) 0.3580(11) 0.8411(12) 0.049(3) Uani 0.50 1 d PDU B 1
H52 H -0.0333 0.3690 0.8732 0.059 Uiso 0.50 1 calc PR B 1
C51 C 0.0513(15) 0.4151(13) 0.7705(12) 0.056(3) Uani 0.50 1 d PDU B 1
H51 H 0.0014 0.4673 0.7517 0.067 Uiso 0.50 1 calc PR B 1
C57 C 0.0753(15) 0.3713(12) 0.7662(12) 0.053(3) Uani 0.50 1 d PDU A 2
H57 H 0.0162 0.4122 0.7433 0.063 Uiso 0.50 1 calc PR A 2
C55 C 0.2192(16) 0.3257(16) 0.7476(14) 0.056(4) Uani 0.50 1 d PDU B 1
H55 H 0.2833 0.3158 0.7148 0.067 Uiso 0.50 1 calc PR B 1
N60 N 0.2459(14) 0.2539(15) 0.8310(13) 0.068(3) Uani 0.50 1 d PDU A 2
C59 C 0.1484(15) 0.2565(14) 0.8668(14) 0.057(4) Uani 0.50 1 d PDU A 2
H59 H 0.1388 0.2145 0.9181 0.068 Uiso 0.50 1 calc PR A 2
C58 C 0.0596(16) 0.3111(13) 0.8404(12) 0.054(4) Uani 0.50 1 d PDU A 2
H58 H -0.0091 0.3083 0.8708 0.064 Uiso 0.50 1 calc PR A 2
C65 C 0.488(2) 0.088(2) 1.0563(18) 0.084(5) Uani 0.50 1 d PDU . 1
H65 H 0.4775 0.1487 1.0933 0.101 Uiso 0.50 1 calc PR . 1
C62 C 0.441(3) 0.084(2) 1.0140(16) 0.083(4) Uani 0.50 1 d PDU . 2
H62 H 0.3945 0.1405 1.0250 0.099 Uiso 0.50 1 calc PR . 2
C66 C 0.414(2) 0.064(2) 0.9791(18) 0.085(4) Uani 0.50 1 d PDU C 1
H66 H 0.3549 0.1090 0.9661 0.101 Uiso 0.50 1 calc PR C 1
C63 C 0.440(2) 0.042(2) 0.9288(15) 0.083(4) Uani 0.50 1 d PDU D 2
H63 H 0.4036 0.0732 0.8794 0.100 Uiso 0.50 1 calc PR D 2
C67 C 0.421(2) -0.023(2) 0.9194(14) 0.078(4) Uani 0.50 1 d PDU . 1
H67 H 0.3691 -0.0382 0.8673 0.094 Uiso 0.50 1 calc PR . 1
C64 C 0.497(3) -0.0479(19) 0.9227(17) 0.080(5) Uani 0.50 1 d PDU . 2
H64 H 0.4905 -0.0862 0.8677 0.096 Uiso 0.50 1 calc PR . 2
C71 C 0.6271(13) 0.5109(11) 1.0357(8) 0.039(4) Uiso 0.50 1 d PD E -1
H71 H 0.7035 0.5315 1.0653 0.047 Uiso 0.50 1 calc PR E -1
C68 C 0.4122(17) 0.4606(14) 0.9550(9) 0.059(5) Uiso 0.50 1 d PD E -1
H68 H 0.3365 0.4373 0.9249 0.071 Uiso 0.50 1 calc PR E -1
C72 C 0.5534(13) 0.5903(13) 1.0393(8) 0.040(4) Uiso 0.50 1 d PD E -1
H72 H 0.5788 0.6600 1.0696 0.048 Uiso 0.50 1 calc PR E -1
C69 C 0.4983(15) 0.3899(14) 0.9580(9) 0.061(5) Uiso 0.50 1 d PD E -1
H69 H 0.4769 0.3191 0.9287 0.073 Uiso 0.50 1 calc PR E -1
C73 C 0.4393(14) 0.5637(13) 0.9964(9) 0.048(5) Uiso 0.50 1 d PD E -1
H73 H 0.3841 0.6143 0.9960 0.058 Uiso 0.50 1 calc PR E -1
N70 N 0.6074(13) 0.4134(12) 0.9982(8) 0.066(5) Uiso 0.50 1 d PD E -1
C50 C 0.1425(14) 0.4002(15) 0.7244(14) 0.046(4) Uani 0.50 1 d PDU B 1
H50 H 0.1547 0.4428 0.6736 0.055 Uiso 0.50 1 calc PR B 1

loop_
_atom_site_aniso_label
_atom_site_aniso_U_11
_atom_site_aniso_U_22
_atom_site_aniso_U_33
_atom_site_aniso_U_23
_atom_site_aniso_U_13
_atom_site_aniso_U_12
N1 0.036(4) 0.029(3) 0.032(4) 0.004(3) 0.004(3) 0.004(3)
C1 0.028(4) 0.037(5) 0.043(5) 0.010(4) -0.004(4) 0.016(4)
C2 0.026(4) 0.032(4) 0.061(6) 0.025(4) 0.007(4) 0.013(3)
O3 0.037(3) 0.029(3) 0.031(3) 0.007(2) -0.002(2) 0.004(2)
C3 0.034(4) 0.052(5) 0.029(4) 0.021(4) 0.011(4) 0.023(4)
O4 0.037(3) 0.040(3) 0.038(3) -0.002(2) 0.006(2) 0.010(2)
C4 0.032(4) 0.038(5) 0.027(5) 0.005(4) 0.005(3) 0.014(3)
O5 0.048(3) 0.040(3) 0.042(3) 0.003(2) 0.008(3) 0.022(3)
C5 0.017(4) 0.032(4) 0.047(5) 0.005(4) -0.002(3) 0.015(3)
O6 0.029(3) 0.030(3) 0.037(3) 0.002(2) 0.010(2) 0.004(2)
C6 0.023(4) 0.024(4) 0.044(5) 0.012(4) -0.002(3) 0.008(3)
O7 0.138(7) 0.165(9) 0.148(8) 0.027(7) 0.000(6) 0.034(7)
C7 0.041(5) 0.050(5) 0.082(7) 0.027(5) 0.011(5) 0.015(4)
O8 0.066(4) 0.106(5) 0.068(4) -0.030(4) -0.031(3) 0.043(4)
C8 0.036(4) 0.031(4) 0.035(4) -0.006(3) 0.002(3) 0.006(3)
O9 0.038(3) 0.027(3) 0.047(3) 0.007(2) 0.001(2) 0.015(2)
C9 0.023(4) 0.028(4) 0.031(5) 0.001(3) 0.002(3) 0.001(3)
O10 0.043(3) 0.031(3) 0.061(3) -0.009(3) 0.003(3) 0.012(2)
C10 0.032(4) 0.027(4) 0.025(4) -0.001(3) 0.004(3) 0.000(3)
C11 0.030(4) 0.010(4) 0.045(5) 0.006(3) 0.012(4) -0.003(3)
C12 0.027(4) 0.027(4) 0.041(5) 0.009(3) 0.002(4) 0.002(3)
C13 0.031(4) 0.024(4) 0.036(4) 0.007(3) 0.011(4) 0.002(3)
C14 0.028(4) 0.017(4) 0.041(5) 0.000(3) 0.013(4) 0.001(3)
C15 0.031(4) 0.025(4) 0.041(5) 0.005(4) 0.007(4) -0.001(3)
C16 0.042(5) 0.030(4) 0.029(4) 0.014(3) 0.011(3) 0.013(3)
C17 0.034(4) 0.034(5) 0.028(4) 0.009(3) 0.006(3) 0.017(4)
C18 0.056(5) 0.037(4) 0.025(4) 0.009(3) 0.014(4) 0.015(4)
C19 0.041(5) 0.033(5) 0.027(4) 0.013(3) 0.002(3) 0.022(4)
C20 0.036(4) 0.046(5) 0.030(4) -0.001(4) -0.005(3) 0.010(4)
C21 0.042(5) 0.035(5) 0.029(4) -0.004(3) 0.003(4) 0.013(4)
C22 0.039(5) 0.040(5) 0.024(4) 0.006(3) 0.004(3) 0.021(4)
C23 0.092(7) 0.038(5) 0.050(5) -0.006(5) 0.007(5) 0.032(6)
C24 0.037(4) 0.041(5) 0.045(5) -0.006(4) -0.007(4) 0.009(3)
C25 0.038(5) 0.025(4) 0.044(5) 0.001(3) -0.005(4) 0.005(3)
C26 0.026(4) 0.029(4) 0.058(6) 0.003(4) -0.010(4) -0.001(3)
C27 0.032(5) 0.038(5) 0.049(5) 0.015(4) 0.001(4) -0.006(3)
C28 0.039(5) 0.028(4) 0.045(5) 0.010(3) -0.003(4) -0.007(3)
C29 0.033(5) 0.018(4) 0.053(5) 0.007(4) -0.008(4) 0.003(3)
C30 0.036(5) 0.024(4) 0.053(5) 0.005(4) -0.004(4) 0.005(3)
C31 0.044(5) 0.027(4) 0.068(5) 0.007(4) -0.006(4) 0.005(4)
C32 0.037(5) 0.045(5) 0.044(5) 0.007(4) 0.007(4) 0.000(4)
C33 0.042(5) 0.055(5) 0.061(5) 0.005(4) 0.017(4) 0.014(4)
C34 0.066(6) 0.031(5) 0.073(6) -0.009(5) -0.003(5) 0.015(4)
C35 0.085(7) 0.040(5) 0.087(7) -0.008(5) -0.027(5) 0.027(5)
C36 0.037(4) 0.028(4) 0.032(4) 0.006(4) -0.001(4) -0.005(4)
C37 0.034(4) 0.027(4) 0.044(5) 0.008(4) 0.011(4) 0.006(3)
C38 0.030(4) 0.029(4) 0.038(5) 0.003(3) 0.015(3) 0.004(3)
C39 0.042(5) 0.034(4) 0.033(4) 0.002(4) 0.005(4) 0.012(4)
C40 0.031(4) 0.034(4) 0.046(5) 0.008(4) -0.001(4) 0.006(3)
C56 0.064(8) 0.038(7) 0.055(6) -0.008(6) 0.007(6) 0.003(7)
C61 0.058(9) 0.053(7) 0.070(6) -0.012(6) 0.008(7) 0.004(7)
C54 0.054(8) 0.043(6) 0.072(6) -0.008(5) 0.003(7) 0.014(6)
C53 0.051(8) 0.034(6) 0.060(6) 0.001(6) 0.010(6) 0.024(6)
C52 0.054(7) 0.038(7) 0.062(6) 0.001(6) 0.021(6) 0.022(5)
C51 0.060(7) 0.046(8) 0.065(6) -0.004(7) 0.006(6) 0.020(6)
C57 0.060(7) 0.037(7) 0.063(5) -0.009(6) 0.004(6) 0.017(6)
C55 0.056(8) 0.046(6) 0.067(6) -0.014(5) 0.005(6) 0.010(6)
N60 0.066(8) 0.052(6) 0.081(6) -0.005(5) -0.012(7) 0.009(7)
C59 0.063(9) 0.042(6) 0.064(6) -0.001(6) 0.005(7) 0.004(6)
C58 0.059(8) 0.042(7) 0.062(5) -0.005(6) 0.015(6) 0.012(6)
C65 0.100(10) 0.079(10) 0.072(11) 0.003(9) 0.004(9) 0.015(9)
C62 0.102(10) 0.075(8) 0.072(11) 0.000(9) 0.003(8) 0.018(8)
C66 0.102(9) 0.075(8) 0.076(10) 0.005(8) 0.003(8) 0.018(7)
C63 0.103(9) 0.075(9) 0.072(8) 0.002(8) 0.004(8) 0.020(8)
C67 0.097(9) 0.066(10) 0.073(8) 0.005(8) 0.003(8) 0.020(9)
C64 0.102(10) 0.068(10) 0.070(9) 0.006(8) -0.002(9) 0.017(10)
C50 0.058(8) 0.035(7) 0.048(5) -0.007(6) 0.015(6) 0.010(6)

loop_
_atom_type_symbol
_atom_type_description
_atom_type_scat_dispersion_real
_atom_type_scat_dispersion_imag
_atom_type_scat_source
C C 0.0033 0.0016 'International Tables Vol C Tables 4.2.6.8 and 6.1.1.4'
H H 0.0000 0.0000 'International Tables Vol C Tables 4.2.6.8 and 6.1.1.4'
N N 0.0061 0.0033 'International Tables Vol C Tables 4.2.6.8 and 6.1.1.4'
O O 0.0106 0.0060 'International Tables Vol C Tables 4.2.6.8 and 6.1.1.4'

loop_
_geom_angle_atom_site_label_1
_geom_angle_atom_site_label_2
_geom_angle_atom_site_label_3
_geom_angle
_geom_angle_site_symmetry_1
_geom_angle_site_symmetry_3
_geom_angle_publ_flag
C36 N1 C40 116.7(6) . . ?
C6 C1 C2 118.5(7) . . ?
C6 C1 C31 120.1(6) . . ?
C2 C1 C31 121.4(7) . . ?
C1 C2 C3 121.5(6) . . ?
C4 C3 C2 118.6(6) . . ?
C4 C3 C7 120.4(7) . . ?
C2 C3 C7 121.0(7) . . ?
C3 C4 C5 122.1(7) . . ?
C4 C5 C6 118.3(6) . . ?
C4 C5 C8 121.1(6) . . ?
C6 C5 C8 120.6(6) . . ?
C14 O6 C32 111.2(5) . . ?
O3 C6 C1 115.6(6) . . ?
O3 C6 C5 123.4(6) . . ?
C1 C6 C5 121.0(6) . . ?
O1 C7 O2 117.2(9) . . ?
O1 C7 C3 124.1(8) . . ?
O2 C7 C3 118.6(8) . . ?
C5 C8 C9 111.5(5) . . ?
C14 C9 C10 118.5(6) . . ?
C14 C9 C8 121.4(6) . . ?
C10 C9 C8 120.1(6) . . ?
C30 O10 C34 115.3(5) . . ?
C11 C10 C9 121.0(6) . . ?
C12 C11 C10 119.3(6) . . ?
C12 C11 C15 123.1(6) . . ?
C10 C11 C15 117.6(6) . . ?
C11 C12 C13 122.1(6) . . ?
C12 C13 C14 116.3(6) . . ?
C12 C13 C16 121.0(6) . . ?
C14 C13 C16 122.7(6) . . ?
C9 C14 O6 119.5(6) . . ?
C9 C14 C13 122.6(6) . . ?
O6 C14 C13 117.8(6) . . ?
O4 C15 O5 123.4(6) . . ?
O4 C15 C11 122.3(6) . . ?
O5 C15 C11 114.3(6) . . ?
C13 C16 C17 113.1(5) . . ?
C22 C17 C18 117.3(6) . . ?
C22 C17 C16 121.4(6) . . ?
C18 C17 C16 121.3(6) . . ?
C17 C18 C19 121.5(6) . . ?
C20 C19 C18 119.4(6) . . ?
C20 C19 C23 118.9(7) . . ?
C18 C19 C23 121.7(7) . . ?
C19 C20 C21 121.8(6) . . ?
C20 C21 C22 117.8(6) . . ?
C20 C21 C24 121.0(6) . . ?
C22 C21 C24 121.2(6) . . ?
O9 C22 C17 115.7(6) . . ?
O9 C22 C21 122.0(6) . . ?
C17 C22 C21 122.3(6) . . ?
O7 C23 O8 112.0(10) . . ?
O7 C23 C19 122.4(11) . . ?
O8 C23 C19 125.2(8) . . ?
C25 C24 C21 112.1(6) . . ?
C26 C25 C30 118.8(7) . . ?
C26 C25 C24 120.6(6) . . ?
C30 C25 C24 120.5(7) . . ?
C25 C26 C27 121.5(7) . . ?
C26 C27 C28 119.4(7) . . ?
C29 C28 C27 120.8(7) . . ?
C30 C29 C28 118.4(6) . . ?
C30 C29 C31 121.6(7) . . ?
C28 C29 C31 119.9(7) . . ?
C29 C30 O10 120.0(6) . . ?
C29 C30 C25 121.0(7) . . ?
O10 C30 C25 118.9(7) . . ?
C29 C31 C1 111.8(6) . . ?
O6 C32 C33 108.9(6) . . ?
O10 C34 C35 111.9(7) . . ?
N1 C36 C37 123.9(6) . . ?
C38 C37 C36 119.1(6) . . ?
C37 C38 C39 119.4(6) . . ?
C40 C39 C38 117.5(6) . . ?
N1 C40 C39 123.5(6) . . ?
C61 C56 C57 117.9(18) . . ?
N60 C61 C56 121.8(19) . . ?
C53 C54 C55 119.6(18) . . ?
C54 C53 C52 122.1(18) . . ?
C51 C52 C53 120.0(16) . . ?
C52 C51 C50 120.5(16) . . ?
C58 C57 C56 119.8(17) . . ?
C50 C55 C54 114.7(18) . . ?
C59 N60 C61 117.3(17) . . ?
N60 C59 C58 128(2) . . ?
C59 C58 C57 115.1(18) . . ?
C66 C65 C67 121(2) . 2_657 ?
C64 C62 C63 121(2) 2_657 . ?
C65 C66 C67 125(3) . . ?
C64 C63 C62 114(2) . . ?
C66 C67 C65 114(2) . 2_657 ?
C62 C64 C63 125(2) 2_657 . ?
N70 C71 C72 129.6(15) . . ?
C73 C68 C69 119.0(16) . . ?
C71 C72 C73 117.3(14) . . ?
N70 C69 C68 125.9(17) . . ?
C68 C73 C72 116.2(14) . . ?
C71 N70 C69 112.0(16) . . ?
C51 C50 C55 123.2(18) . . ?

loop_
_geom_bond_atom_site_label_1
_geom_bond_atom_site_label_2
_geom_bond_distance
_geom_bond_site_symmetry_2
_geom_bond_publ_flag
O1 C7 1.241(9) . ?
N1 C36 1.333(8) . ?
N1 C40 1.343(8) . ?
C1 C6 1.387(9) . ?
C1 C2 1.389(10) . ?
C1 C31 1.524(10) . ?
O2 C7 1.311(12) . ?
C2 C3 1.397(10) . ?
O3 C6 1.356(8) . ?
C3 C4 1.374(9) . ?
C3 C7 1.429(11) . ?
O4 C15 1.227(8) . ?
C4 C5 1.380(9) . ?
O5 C15 1.311(8) . ?
C5 C6 1.411(9) . ?
C5 C8 1.514(9) . ?
O6 C14 1.401(7) . ?
O6 C32 1.461(8) . ?
O7 C23 1.155(11) . ?
O8 C23 1.236(11) . ?
C8 C9 1.521(9) . ?
O9 C22 1.368(7) . ?
C9 C14 1.380(9) . ?
C9 C10 1.393(9) . ?
O10 C30 1.402(8) . ?
O10 C34 1.461(8) . ?
C10 C11 1.392(9) . ?
C11 C12 1.382(9) . ?
C11 C15 1.498(9) . ?
C12 C13 1.404(9) . ?
C13 C14 1.417(9) . ?
C13 C16 1.501(9) . ?
C16 C17 1.512(9) . ?
C17 C22 1.396(9) . ?
C17 C18 1.401(9) . ?
C18 C19 1.401(10) . ?
C19 C20 1.371(9) . ?
C19 C23 1.439(11) . ?
C20 C21 1.393(9) . ?
C21 C22 1.411(9) . ?
C21 C24 1.522(9) . ?
C24 C25 1.519(10) . ?
C25 C26 1.375(10) . ?
C25 C30 1.416(9) . ?
C26 C27 1.376(10) . ?
C27 C28 1.400(9) . ?
C28 C29 1.398(10) . ?
C29 C30 1.387(10) . ?
C29 C31 1.523(9) . ?
C32 C33 1.487(10) . ?
C34 C35 1.483(10) . ?
C36 C37 1.366(9) . ?
C37 C38 1.358(9) . ?
C38 C39 1.395(9) . ?
C39 C40 1.384(9) . ?
C56 C61 1.380(17) . ?
C56 C57 1.401(17) . ?
C61 N60 1.312(16) . ?
C54 C53 1.350(17) . ?
C54 C55 1.431(17) . ?
C53 C52 1.356(16) . ?
C52 C51 1.314(16) . ?
C51 C50 1.351(16) . ?
C57 C58 1.372(17) . ?
C55 C50 1.389(17) . ?
N60 C59 1.297(17) . ?
C59 C58 1.340(17) . ?
C65 C66 1.399(18) . ?
C65 C67 1.44(3) 2_657 ?
C62 C64 1.28(3) 2_657 ?
C62 C63 1.398(18) . ?
C66 C67 1.403(19) . ?
C63 C64 1.363(19) . ?
C67 C65 1.44(3) 2_657 ?
C64 C62 1.28(3) 2_657 ?
C71 N70 1.287(15) . ?
C71 C72 1.383(17) . ?
C68 C73 1.373(16) . ?
C68 C69 1.406(18) . ?
C72 C73 1.404(16) . ?
C69 N70 1.338(16) . ?
